data_4513168
loop_
_publ_author_name
'Burneo, Iv\'an'
'Stylianou, Kyriakos C.'
'Rodr\'iguez-Hermida, Sabina'
'Juanhuix, Jordi'
'Fontrodona, Xavier'
'Imaz, Inhar'
'Maspoch, Daniel'

_publ_section_title
;
 Two New Adenine-Based Co(II) Coordination Polymers: Synthesis, Crystal
 Structure, Coordination Modes, and Reversible Hydrochromic Behavior
;
_journal_issue 7
_journal_name_full 'Crystal Growth &amp; Design'
_journal_page_first 3182
_journal_paper_doi 10.1021/acs.cgd.5b00218
_journal_volume 15
_journal_year 2015
_chemical_formula_sum 'C78 H48 Co3 N10 O24'
_chemical_formula_weight 1686.05
_chemical_name_systematic
;
 ?
;
_space_group_crystal_system monoclinic
_space_group_IT_number 14
_space_group_name_Hall '-P 2yn'
_space_group_name_H-M_alt 'P 1 21/n 1'
_symmetry_space_group_name_Hall '-P 2yn'
_symmetry_space_group_name_H-M 'P 1 21/n 1'
_atom_sites_solution_hydrogens geom
_audit_creation_method SHELXL-2013
_cell_angle_alpha 90
_cell_angle_beta 100.90
_cell_angle_gamma 90
_cell_formula_units_Z 2
_cell_length_a 9.770
_cell_length_b 17.330
_cell_length_c 22.710
_cell_measurement_temperature 100(2)
_cell_volume 3775.752
_computing_structure_refinement 'SHELXL-2013 (Sheldrick, 2013)'
_diffrn_ambient_temperature 100(2)
_diffrn_measured_fraction_theta_full 0.991
_diffrn_measured_fraction_theta_max 0.862
_diffrn_radiation_type synchrotron
_diffrn_radiation_wavelength 0.79474
_diffrn_reflns_av_R_equivalents 0.0349
_diffrn_reflns_av_unetI/netI 0.0225
_diffrn_reflns_laue_measured_fraction_full 0.991
_diffrn_reflns_laue_measured_fraction_max 0.862
_diffrn_reflns_limit_h_max 12
_diffrn_reflns_limit_h_min -12
_diffrn_reflns_limit_k_max 24
_diffrn_reflns_limit_k_min -24
_diffrn_reflns_limit_l_max 29
_diffrn_reflns_limit_l_min -29
_diffrn_reflns_number 55015
_diffrn_reflns_point_group_measured_fraction_full 0.991
_diffrn_reflns_point_group_measured_fraction_max 0.862
_diffrn_reflns_theta_full 28.479
_diffrn_reflns_theta_max 33.822
_diffrn_reflns_theta_min 1.664
_exptl_absorpt_correction_type none
_exptl_crystal_colour purple
_exptl_crystal_description prism
_exptl_crystal_F_000 1706
_exptl_crystal_size_max 0.09
_exptl_crystal_size_mid 0.04
_exptl_crystal_size_min 0.04
_refine_diff_density_max 1.963
_refine_diff_density_min -2.701
_refine_diff_density_rms 0.204
_refine_ls_extinction_coef 0.114(13)
_refine_ls_extinction_expression Fc^*^=kFc[1+0.001xFc^2^\l^3^/sin(2\q)]^-1/4^
_refine_ls_extinction_method SHELXL
_refine_ls_goodness_of_fit_ref 2.403
_refine_ls_hydrogen_treatment constr
_refine_ls_matrix_type full
_refine_ls_number_parameters 554
_refine_ls_number_reflns 9365
_refine_ls_number_restraints 7
_refine_ls_restrained_S_all 2.408
_refine_ls_R_factor_all 0.1304
_refine_ls_R_factor_gt 0.1265
_refine_ls_shift/su_max 0.000
_refine_ls_shift/su_mean 0.000
_refine_ls_structure_factor_coef Fsqd
_refine_ls_weighting_details 'w=1/[\s^2^(Fo^2^)+(0.2000P)^2^] where P=(Fo^2^+2Fc^2^)/3'
_refine_ls_weighting_scheme calc
_refine_ls_wR_factor_gt 0.4527
_refine_ls_wR_factor_ref 0.4673
_reflns_Friedel_coverage 0.000
_reflns_number_gt 8495
_reflns_number_total 9365
_reflns_threshold_expression 'I > 2\s(I)'
_cod_data_source_file cg5b00218_si_002.cif
_cod_data_source_block shelx
_cod_depositor_comments 'Adding full bibliography for 4513168--4513169.cif.'
_cod_original_cell_volume 3775.8
_cod_database_code 4513168
_shelx_space_group_comment
;
The symmetry employed for this shelxl refinement is uniquely defined
by the following loop, which should always be used as a source of
symmetry information in preference to the above space-group names.
They are only intended as comments.
;
_shelxl_version_number 2013-3

loop_
_space_group_symop_operation_xyz
'x, y, z'
'-x+1/2, y+1/2, -z+1/2'
'-x, -y, -z'
'x-1/2, -y-1/2, z-1/2'

loop_
_atom_site_label
_atom_site_type_symbol
_atom_site_fract_x
_atom_site_fract_y
_atom_site_fract_z
_atom_site_U_iso_or_equiv
_atom_site_adp_type
_atom_site_occupancy
_atom_site_site_symmetry_order
_atom_site_calc_flag
_atom_site_refinement_flags_posn
_atom_site_refinement_flags_adp
_atom_site_refinement_flags_occupancy
Co1 Co 1.0000 0.0000 0.0000 0.0869(5) Uani 1 2 d S . P
Co2A Co 0.59406(19) -0.48770(6) 0.35284(6) 0.0513(4) Uani 0.55 1 d . . P
Co2B Co 0.52801(17) -0.47851(7) 0.34185(6) 0.0422(4) Uani 0.45 1 d . . P
O1A O 0.9627(8) -0.0531(3) 0.0769(2) 0.0588(13) Uani 0.7 1 d . . P
O1B O 0.9016(10) -0.0652(5) 0.0683(5) 0.0333(18) Uani 0.3 1 d . . P
O2A O 1.044(3) -0.099(2) 0.1677(16) 0.084(9) Uani 0.25 1 d . . P
O2B O 0.9872(10) -0.1012(3) 0.1648(3) 0.069(2) Uani 0.75 1 d . . P
O3A O 0.7749(16) -0.5226(9) 0.3089(7) 0.067(3) Uani 0.48 1 d . . P
O3B O 0.7264(15) -0.5221(9) 0.3117(6) 0.071(3) Uani 0.52 1 d . . P
O4 O 0.5875(5) -0.4465(2) 0.26281(15) 0.0751(10) Uani 1 1 d . . .
O5A O 0.8442(9) 0.1028(4) 0.1121(3) 0.0814(19) Uani 0.7 1 d . . P
O5B O 0.7618(13) 0.0891(5) 0.0955(5) 0.050(2) Uani 0.3 1 d . . P
O6A O 0.9061(8) 0.1023(4) 0.0225(3) 0.0734(19) Uani 0.8 1 d . . P
O6B O 0.8515(18) 0.0897(12) 0.0150(9) 0.040(4) Uani 0.2 1 d . . P
O7 O 0.1620(13) 0.2521(5) 0.2256(5) 0.181(5) Uani 1 1 d . . .
H7 H 0.1191 0.2415 0.2534 0.271 Uiso 1 1 calc R U .
O8 O 0.1799(6) 0.3640(4) 0.2727(2) 0.1138(18) Uani 1 1 d . . .
N3 N 1.1898 0.0305 0.0544 0.0916(17) Uani 1 1 d . U .
N9 N 1.1076 0.0563 0.1486 0.143(4) Uani 1 1 d . . .
N7 N 1.2999(10) 0.1053(4) 0.1941(5) 0.132(2) Uani 1 1 d . . .
H71 H 1.3620 0.1289 0.2213 0.159 Uiso 1 1 calc R U .
N6 N 1.5580(12) 0.1148(6) 0.1315(5) 0.146(3) Uani 1 1 d . . .
H61 H 1.5825 0.1411 0.1650 0.175 Uiso 1 1 calc R U .
H62 H 1.6183 0.1075 0.1078 0.175 Uiso 1 1 calc R U .
N1 N 1.4304 0.0682 0.0615 0.182(6) Uani 1 1 d . U .
C1 C 1.1989 0.0539 0.1084 0.110(3) Uani 1 1 d . . .
C2 C 1.1843 0.0878 0.2026 0.137(4) Uani 1 1 d . . .
H2 H 1.1512 0.0941 0.2391 0.164 Uiso 1 1 calc R U .
C3 C 1.3263 0.0844 0.1362 0.132(4) Uani 1 1 d . . .
C4 C 1.4200 0.0841 0.1157 0.132(2) Uani 1 1 d . U .
C5 C 1.3107 0.0370 0.0308 0.127(4) Uani 1 1 d . U .
H5 H 1.3093 0.0187 -0.0087 0.152 Uiso 1 1 calc R U .
C6 C 0.9741(7) -0.1145(2) 0.1107(2) 0.0780(16) Uani 1 1 d . . .
C7 C 0.9832(5) -0.1936(2) 0.08806(17) 0.0614(10) Uani 1 1 d . . .
C8 C 1.0462(4) -0.2514(2) 0.12624(15) 0.0543(8) Uani 1 1 d . . .
H8 H 1.0879 -0.2389 0.1664 0.065 Uiso 1 1 calc R U .
C9 C 0.9238(5) -0.2124(3) 0.02891(17) 0.0649(11) Uani 1 1 d . . .
H9 H 0.8819 -0.1733 0.0021 0.078 Uiso 1 1 calc R U .
C10 C 1.0489(4) -0.32682(19) 0.10662(16) 0.0508(8) Uani 1 1 d . . .
H10 H 1.0914 -0.3658 0.1334 0.061 Uiso 1 1 calc R U .
C11 C 0.9261(5) -0.2881(3) 0.00934(16) 0.0603(9) Uani 1 1 d . . .
H11 H 0.8838 -0.3007 -0.0307 0.072 Uiso 1 1 calc R U .
C12 C 0.9895(3) -0.34571(19) 0.04770(15) 0.0452(7) Uani 1 1 d . . .
C13 C 0.9911(3) -0.42558(19) 0.02458(15) 0.0439(7) Uani 1 1 d . . .
C14 C 0.9530(3) -0.49059(19) 0.05456(16) 0.0443(7) Uani 1 1 d . . .
C15 C 0.8924(3) -0.48581(18) 0.10984(15) 0.0428(7) Uani 1 1 d . . .
C16 C 0.7765(3) -0.4392(2) 0.11128(14) 0.0457(7) Uani 1 1 d . . .
H16 H 0.7403 -0.4073 0.0780 0.055 Uiso 1 1 calc R U .
C17 C 0.9456(5) -0.5298(3) 0.16017(19) 0.0591(9) Uani 1 1 d . . .
H17 H 1.0261 -0.5605 0.1601 0.071 Uiso 1 1 calc R U .
C18 C 0.8852(5) -0.5300(3) 0.20994(19) 0.0608(9) Uani 1 1 d . . .
H18 H 0.9229 -0.5615 0.2433 0.073 Uiso 1 1 calc R U .
C19 C 0.7140(4) -0.4396(2) 0.16133(16) 0.0532(8) Uani 1 1 d . . .
H19 H 0.6332 -0.4092 0.1614 0.064 Uiso 1 1 calc R U .
C20 C 0.7688(4) -0.4843(2) 0.21173(16) 0.0519(8) Uani 1 1 d . . .
C21 C 0.7012(7) -0.4838(2) 0.2643(2) 0.0683(12) Uani 1 1 d . . .
C22 C 0.9648(3) -0.5632(2) 0.03003(16) 0.0475(7) Uani 1 1 d . . .
H22 H 0.9420 -0.6072 0.0512 0.057 Uiso 1 1 calc R U .
C23 C 0.5946(3) 0.47064(19) -0.03120(16) 0.0451(7) Uani 1 1 d . . .
H23 H 0.6608 0.4505 -0.0529 0.054 Uiso 1 1 calc R U .
C24 C 0.5589(3) 0.42611(17) 0.01456(15) 0.0433(7) Uani 1 1 d . . .
C25 C 0.6292(3) 0.34956(19) 0.02664(16) 0.0478(7) Uani 1 1 d . . .
C26 C 0.6901(4) 0.32678(19) 0.08452(15) 0.0472(7) Uani 1 1 d . . .
H26 H 0.6852 0.3599 0.1174 0.057 Uiso 1 1 calc R U .
C27 C 0.6450(5) 0.3020(2) -0.02072(18) 0.0597(9) Uani 1 1 d . . .
H27 H 0.6082 0.3179 -0.0606 0.072 Uiso 1 1 calc R U .
C28 C 0.7141(7) 0.2312(3) -0.0110(2) 0.0752(14) Uani 1 1 d . . .
H28 H 0.7235 0.1993 -0.0440 0.090 Uiso 1 1 calc R U .
C29 C 0.7584(4) 0.2559(2) 0.09478(17) 0.0579(9) Uani 1 1 d . . .
H29 H 0.7978 0.2404 0.1345 0.070 Uiso 1 1 calc R U .
C30 C 0.7683(6) 0.2080(2) 0.0465(2) 0.0701(13) Uani 1 1 d . . .
C31A C 0.7858(14) 0.1211(10) 0.0490(8) 0.021(3) Uani 0.15 1 d . . P
C31B C 0.8489(10) 0.1323(4) 0.0600(3) 0.0715(18) Uani 0.85 1 d . . P
C32 C 0.4624(3) 0.45581(18) 0.04701(14) 0.0433(7) Uani 1 1 d . . .
C33 C 0.4093(3) 0.4156(2) 0.09639(16) 0.0475(7) Uani 1 1 d . . .
C34 C 0.3688(4) 0.3391(2) 0.09281(19) 0.0567(8) Uani 1 1 d . . .
H34 H 0.3848 0.3082 0.0602 0.068 Uiso 1 1 calc R U .
C35 C 0.3912(4) 0.4582(3) 0.14723(18) 0.0578(9) Uani 1 1 d . . .
H35 H 0.4230 0.5100 0.1515 0.069 Uiso 1 1 calc R U .
C36 C 0.3047(5) 0.3072(3) 0.1368(3) 0.0686(11) Uani 1 1 d . . .
H36 H 0.2745 0.2551 0.1333 0.082 Uiso 1 1 calc R U .
C37 C 0.3284(5) 0.4262(3) 0.1908(2) 0.0689(11) Uani 1 1 d . . .
H37 H 0.3156 0.4561 0.2244 0.083 Uiso 1 1 calc R U .
C38 C 0.2843(4) 0.3509(3) 0.1857(2) 0.0666(11) Uani 1 1 d . . .
C39 C 0.2044(6) 0.3207(4) 0.2312(3) 0.0808(14) Uani 1 1 d . . .
O1W O 0.8480(10) -0.1869(5) 0.2465(5) 0.159(3) Uani 1 1 d . . .
O2W O 1.5525(10) 0.1750(5) 0.2547(3) 0.145(3) Uani 1 1 d . . .
O3W O -0.049(2) 0.2035(8) 0.2734(10) 0.366(15) Uani 1 1 d . . .
O4W O 1.4237(16) 0.0995(9) -0.0936(4) 0.201(5) Uani 1 1 d . . .

loop_
_atom_site_aniso_label
_atom_site_aniso_U_11
_atom_site_aniso_U_22
_atom_site_aniso_U_33
_atom_site_aniso_U_23
_atom_site_aniso_U_13
_atom_site_aniso_U_12
Co1 0.1772(11) 0.0476(6) 0.0574(6) 0.0249(4) 0.0773(6) 0.0620(6)
Co2A 0.0973(9) 0.0242(6) 0.0452(7) -0.0014(3) 0.0461(7) -0.0055(5)
Co2B 0.0706(8) 0.0254(6) 0.0381(7) -0.0010(4) 0.0295(6) -0.0058(5)
O1A 0.108(4) 0.030(2) 0.051(3) 0.0070(17) 0.048(3) 0.017(2)
O1B 0.052(4) 0.011(3) 0.047(4) 0.006(3) 0.037(4) 0.001(3)
O2A 0.109(16) 0.077(15) 0.071(11) 0.004(8) 0.031(11) -0.001(11)
O2B 0.152(7) 0.0196(18) 0.049(3) 0.0049(16) 0.055(4) 0.018(3)
O3A 0.110(8) 0.055(4) 0.056(5) 0.003(3) 0.063(5) -0.002(5)
O3B 0.116(9) 0.070(5) 0.043(4) 0.011(3) 0.054(5) 0.005(6)
O4 0.137(3) 0.0478(16) 0.0600(17) -0.0009(13) 0.0679(18) -0.0018(17)
O5A 0.138(5) 0.055(3) 0.068(3) 0.029(3) 0.064(3) 0.047(4)
O5B 0.078(5) 0.029(4) 0.055(5) 0.009(3) 0.043(4) 0.020(4)
O6A 0.130(5) 0.041(3) 0.066(3) 0.015(2) 0.061(4) 0.042(3)
O6B 0.061(8) 0.025(6) 0.039(6) 0.004(4) 0.018(6) 0.004(5)
O7 0.281(11) 0.099(5) 0.215(9) -0.002(6) 0.181(9) -0.043(6)
O8 0.130(4) 0.125(5) 0.104(3) 0.035(3) 0.068(3) 0.013(3)
N3 0.155(4) 0.066(3) 0.075(3) 0.024(2) 0.075(3) 0.054(3)
N9 0.314(11) 0.053(2) 0.104(4) 0.014(3) 0.148(6) 0.045(4)
N7 0.160(5) 0.058(2) 0.172(6) -0.007(3) 0.013(5) -0.001(3)
N6 0.192(8) 0.122(6) 0.156(7) -0.022(6) 0.115(6) 0.004(6)
N1 0.114(5) 0.130(7) 0.339(16) 0.095(9) 0.136(7) 0.041(5)
C1 0.221(9) 0.048(3) 0.087(4) 0.016(3) 0.097(5) 0.030(4)
C2 0.250(12) 0.067(4) 0.131(7) 0.023(4) 0.134(8) 0.024(6)
C3 0.269(12) 0.064(4) 0.084(4) 0.031(3) 0.091(6) 0.068(6)
C4 0.160(5) 0.058(2) 0.172(6) -0.007(3) 0.013(5) -0.001(3)
C5 0.233(9) 0.083(4) 0.100(5) 0.038(4) 0.122(6) 0.071(5)
C6 0.162(5) 0.0323(18) 0.056(2) 0.0128(16) 0.062(3) 0.036(2)
C7 0.115(3) 0.0306(15) 0.0464(17) 0.0063(14) 0.0367(18) 0.0227(17)
C8 0.092(2) 0.0284(14) 0.0441(15) -0.0020(13) 0.0166(14) 0.0086(14)
C9 0.113(3) 0.047(2) 0.0430(16) 0.0105(15) 0.0347(17) 0.031(2)
C10 0.079(2) 0.0277(14) 0.0484(17) -0.0019(12) 0.0186(14) 0.0103(12)
C11 0.094(2) 0.051(2) 0.0405(15) 0.0007(15) 0.0245(15) 0.0180(17)
C12 0.0622(16) 0.0329(14) 0.0468(15) -0.0037(12) 0.0265(12) 0.0047(11)
C13 0.0559(14) 0.0347(14) 0.0466(15) -0.0081(12) 0.0233(11) 0.0001(10)
C14 0.0517(14) 0.0394(16) 0.0489(17) -0.0059(12) 0.0278(11) 0.0012(10)
C15 0.0549(14) 0.0354(15) 0.0441(15) -0.0037(11) 0.0252(11) 0.0020(10)
C16 0.0606(15) 0.0450(17) 0.0366(13) -0.0003(12) 0.0223(11) 0.0088(12)
C17 0.077(2) 0.0468(19) 0.059(2) 0.0068(16) 0.0271(16) 0.0175(15)
C18 0.087(2) 0.049(2) 0.0492(19) 0.0072(16) 0.0214(16) 0.0074(17)
C19 0.0733(19) 0.0480(19) 0.0473(17) 0.0008(14) 0.0345(14) 0.0092(14)
C20 0.084(2) 0.0398(18) 0.0415(16) -0.0026(12) 0.0362(14) -0.0048(14)
C21 0.137(4) 0.0323(17) 0.049(2) -0.0021(14) 0.052(2) -0.0107(19)
C22 0.0605(16) 0.0353(15) 0.0544(17) -0.0075(13) 0.0306(13) -0.0021(11)
C23 0.0542(15) 0.0334(14) 0.0509(16) 0.0022(12) 0.0177(12) 0.0095(11)
C24 0.0543(14) 0.0299(13) 0.0478(15) 0.0001(11) 0.0151(11) 0.0080(10)
C25 0.0625(16) 0.0319(14) 0.0559(17) 0.0069(13) 0.0286(13) 0.0114(11)
C26 0.0683(17) 0.0307(14) 0.0486(16) -0.0004(12) 0.0262(13) 0.0111(12)
C27 0.093(2) 0.0372(16) 0.0528(18) 0.0034(14) 0.0246(16) 0.0152(16)
C28 0.141(4) 0.0391(19) 0.056(2) 0.0080(16) 0.046(2) 0.033(2)
C29 0.083(2) 0.0463(19) 0.0532(18) 0.0070(15) 0.0350(15) 0.0232(16)
C30 0.127(3) 0.0331(16) 0.068(2) 0.0159(16) 0.063(2) 0.0364(19)
C31A 0.017(5) 0.015(6) 0.035(8) 0.001(5) 0.016(5) 0.005(4)
C31B 0.123(5) 0.045(3) 0.062(3) 0.017(2) 0.057(4) 0.037(3)
C32 0.0553(14) 0.0325(14) 0.0458(15) 0.0044(11) 0.0188(11) 0.0047(10)
C33 0.0533(14) 0.0415(16) 0.0512(16) 0.0053(13) 0.0187(11) 0.0063(11)
C34 0.0673(19) 0.0404(17) 0.066(2) 0.0026(16) 0.0207(15) 0.0070(13)
C35 0.072(2) 0.053(2) 0.055(2) 0.0049(16) 0.0293(15) 0.0051(15)
C36 0.071(2) 0.050(2) 0.091(3) 0.017(2) 0.0317(19) -0.0001(16)
C37 0.082(2) 0.068(3) 0.065(2) 0.005(2) 0.0351(19) 0.008(2)
C38 0.0632(19) 0.077(3) 0.064(2) 0.018(2) 0.0235(16) 0.0139(18)
C39 0.099(3) 0.074(3) 0.078(3) 0.022(3) 0.040(2) 0.010(2)
O1W 0.192(7) 0.101(5) 0.200(8) 0.073(5) 0.078(6) 0.032(5)
O2W 0.202(7) 0.106(5) 0.119(5) 0.008(4) 0.011(5) 0.006(5)
O3W 0.57(3) 0.161(10) 0.51(3) -0.159(13) 0.46(2) -0.216(15)
O4W 0.285(14) 0.192(13) 0.127(6) 0.003(7) 0.040(7) 0.021(11)

loop_
_atom_type_symbol
_atom_type_description
_atom_type_scat_dispersion_real
_atom_type_scat_dispersion_imag
_atom_type_scat_source
C C 0.0033 0.0016 'International Tables Vol C Tables 4.2.6.8 and 6.1.1.4'
H H 0.0000 0.0000 'International Tables Vol C Tables 4.2.6.8 and 6.1.1.4'
N N 0.0061 0.0033 'International Tables Vol C Tables 4.2.6.8 and 6.1.1.4'
O O 0.0106 0.0060 'International Tables Vol C Tables 4.2.6.8 and 6.1.1.4'
Co Co 0.3494 0.9721 'International Tables Vol C Tables 4.2.6.8 and 6.1.1.4'

loop_
_geom_angle_atom_site_label_1
_geom_angle_atom_site_label_2
_geom_angle_atom_site_label_3
_geom_angle
_geom_angle_site_symmetry_1
_geom_angle_site_symmetry_3
O1A Co1 O1A 180.0 3_755 .
O1A Co1 N3 96.2(2) 3_755 .
O1A Co1 N3 83.8(2) . .
O1A Co1 N3 83.8(2) 3_755 3_755
O1A Co1 N3 96.2(2) . 3_755
N3 Co1 N3 180.0 . 3_755
O1A Co1 O6A 89.2(2) 3_755 .
O1A Co1 O6A 90.8(2) . .
N3 Co1 O6A 91.3(2) . .
N3 Co1 O6A 88.7(2) 3_755 .
O1A Co1 O6A 90.8(2) 3_755 3_755
O1A Co1 O6A 89.2(2) . 3_755
N3 Co1 O6A 88.7(2) . 3_755
N3 Co1 O6A 91.3(2) 3_755 3_755
O6A Co1 O6A 180.0 . 3_755
O1A Co1 O6B 92.5(6) 3_755 .
O1A Co1 O6B 87.5(6) . .
N3 Co1 O6B 105.5(4) . .
N3 Co1 O6B 74.5(4) 3_755 .
O6A Co1 O6B 15.1(4) . .
O6A Co1 O6B 164.9(4) 3_755 .
O1A Co1 O6B 87.5(6) 3_755 3_755
O1A Co1 O6B 92.5(6) . 3_755
N3 Co1 O6B 74.5(4) . 3_755
N3 Co1 O6B 105.5(4) 3_755 3_755
O6A Co1 O6B 164.9(4) . 3_755
O6A Co1 O6B 15.1(4) 3_755 3_755
O6B Co1 O6B 180.0 . 3_755
O1A Co1 O1B 164.3(3) 3_755 .
O1A Co1 O1B 15.7(3) . .
N3 Co1 O1B 99.5(3) . .
N3 Co1 O1B 80.5(3) 3_755 .
O6A Co1 O1B 89.6(3) . .
O6A Co1 O1B 90.4(3) 3_755 .
O6B Co1 O1B 82.5(6) . .
O6B Co1 O1B 97.5(6) 3_755 .
O1A Co1 O1B 15.7(3) 3_755 3_755
O1A Co1 O1B 164.3(3) . 3_755
N3 Co1 O1B 80.5(3) . 3_755
N3 Co1 O1B 99.5(3) 3_755 3_755
O6A Co1 O1B 90.4(3) . 3_755
O6A Co1 O1B 89.6(3) 3_755 3_755
O6B Co1 O1B 97.5(6) . 3_755
O6B Co1 O1B 82.5(6) 3_755 3_755
O1B Co1 O1B 180.0 . 3_755
Co2B Co2A O5A 100.2(4) . 2_645
Co2B Co2A O3B 127.9(5) . .
O5A Co2A O3B 107.3(5) 2_645 .
Co2B Co2A N9 21.62(15) . 2_645
O5A Co2A N9 85.7(3) 2_645 2_645
O3B Co2A N9 149.1(5) . 2_645
Co2B Co2A O1A 92.1(3) . 2_645
O5A Co2A O1A 104.2(2) 2_645 2_645
O3B Co2A O1A 121.5(5) . 2_645
N9 Co2A O1A 80.1(2) 2_645 2_645
Co2B Co2A O5B 123.5(4) . 2_645
O5A Co2A O5B 23.4(3) 2_645 2_645
O3B Co2A O5B 91.6(6) . 2_645
N9 Co2A O5B 107.6(3) 2_645 2_645
O1A Co2A O5B 99.2(3) 2_645 2_645
Co2B Co2A O2B 81.4(3) . 2_645
O5A Co2A O2B 164.6(2) 2_645 2_645
O3B Co2A O2B 83.0(5) . 2_645
N9 Co2A O2B 91.0(3) 2_645 2_645
O1A Co2A O2B 60.4(2) 2_645 2_645
O5B Co2A O2B 150.2(4) 2_645 2_645
Co2B Co2A O4 73.3(2) . .
O5A Co2A O4 94.5(2) 2_645 .
O3B Co2A O4 61.4(5) . .
N9 Co2A O4 90.31(13) 2_645 .
O1A Co2A O4 158.2(2) 2_645 .
O5B Co2A O4 102.4(3) 2_645 .
O2B Co2A O4 100.6(2) 2_645 .
Co2B Co2A O1B 108.3(3) . 2_645
O5A Co2A O1B 102.3(3) 2_645 2_645
O3B Co2A O1B 107.8(5) . 2_645
N9 Co2A O1B 96.1(2) 2_645 2_645
O1A Co2A O1B 16.33(19) 2_645 2_645
O5B Co2A O1B 91.4(4) 2_645 2_645
O2B Co2A O1B 63.0(3) 2_645 2_645
O4 Co2A O1B 162.4(2) . 2_645
Co2B Co2A O3A 132.8(5) . .
O5A Co2A O3A 101.7(5) 2_645 .
O3B Co2A O3A 6.2(9) . .
N9 Co2A O3A 153.2(5) 2_645 .
O1A Co2A O3A 121.8(5) 2_645 .
O5B Co2A O3A 85.4(5) 2_645 .
O2B Co2A O3A 88.0(4) 2_645 .
O4 Co2A O3A 63.7(5) . .
O1B Co2A O3A 107.1(5) 2_645 .
Co2B Co2A O2A 69.1(8) . 2_645
O5A Co2A O2A 158.4(8) 2_645 2_645
O3B Co2A O2A 93.7(9) . 2_645
N9 Co2A O2A 78.2(7) 2_645 2_645
O1A Co2A O2A 59.1(9) 2_645 2_645
O5B Co2A O2A 156.9(9) 2_645 2_645
O2B Co2A O2A 12.8(8) 2_645 2_645
O4 Co2A O2A 99.9(9) . 2_645
O1B Co2A O2A 65.6(9) 2_645 2_645
O3A Co2A O2A 99.1(8) . 2_645
Co2B Co2A C21 102.8(2) . .
O5A Co2A C21 100.39(19) 2_645 .
O3B Co2A C21 29.9(5) . .
N9 Co2A C21 121.56(16) 2_645 .
O1A Co2A C21 148.4(2) 2_645 .
O5B Co2A C21 95.5(3) 2_645 .
O2B Co2A C21 94.2(2) 2_645 .
O4 Co2A C21 31.62(18) . .
O1B Co2A C21 137.1(2) 2_645 .
O3A Co2A C21 32.1(5) . .
O2A Co2A C21 100.3(8) 2_645 .
Co2A Co2B N9 149.0(2) . 2_645
Co2A Co2B O5A 61.1(3) . 2_645
N9 Co2B O5A 96.8(3) 2_645 2_645
Co2A Co2B O4 88.7(2) . .
N9 Co2B O4 114.63(15) 2_645 .
O5A Co2B O4 90.87(19) 2_645 .
Co2A Co2B O2B 80.7(3) . 2_645
N9 Co2B O2B 111.0(3) 2_645 2_645
O5A Co2B O2B 138.9(4) 2_645 2_645
O4 Co2B O2B 103.5(2) . 2_645
Co2A Co2B O2A 94.5(8) . 2_645
N9 Co2B O2A 97.0(7) 2_645 2_645
O5A Co2B O2A 149.3(9) 2_645 2_645
O4 Co2B O2A 107.8(9) . 2_645
O2B Co2B O2A 14.3(7) 2_645 2_645
Co2A Co2B O1A 70.6(2) . 2_645
N9 Co2B O1A 90.71(19) 2_645 2_645
O5A Co2B O1A 92.9(2) 2_645 2_645
O4 Co2B O1A 153.7(2) . 2_645
O2B Co2B O1A 58.4(2) 2_645 2_645
O2A Co2B O1A 59.7(9) 2_645 2_645
Co2A Co2B O3B 38.9(4) . .
N9 Co2B O3B 170.4(4) 2_645 .
O5A Co2B O3B 84.9(5) 2_645 .
O4 Co2B O3B 55.8(4) . .
O2B Co2B O3B 72.8(4) 2_645 .
O2A Co2B O3B 86.0(8) 2_645 .
O1A Co2B O3B 98.7(4) 2_645 .
Co2A Co2B C2 164.59(19) . 2_645
N9 Co2B C2 33.15(4) 2_645 2_645
O5A Co2B C2 106.3(3) 2_645 2_645
O4 Co2B C2 82.50(13) . 2_645
O2B Co2B C2 113.6(3) 2_645 2_645
O2A Co2B C2 100.3(8) 2_645 2_645
O1A Co2B C2 121.1(2) 2_645 2_645
O3B Co2B C2 137.3(4) . 2_645
O1B O1A C6 83.1(12) . .
O1B O1A Co1 101.2(12) . .
C6 O1A Co1 148.4(4) . .
O1B O1A Co2A 92.6(11) . 2_655
C6 O1A Co2A 89.9(3) . 2_655
Co1 O1A Co2A 120.8(3) . 2_655
O1B O1A Co2B 109.8(11) . 2_655
C6 O1A Co2B 90.0(3) . 2_655
Co1 O1A Co2B 117.0(3) . 2_655
Co2A O1A Co2B 17.28(6) 2_655 2_655
O1A O1B C6 70.0(12) . .
O1A O1B Co2A 71.1(11) . 2_655
C6 O1B Co2A 83.3(5) . 2_655
O1A O1B Co1 63.1(10) . .
C6 O1B Co1 123.9(6) . .
Co2A O1B Co1 107.6(3) 2_655 .
O2B O2A C6 64(4) . .
O2B O2A Co2B 76(4) . 2_655
C6 O2A Co2B 89.9(17) . 2_655
O2B O2A Co2A 60(4) . 2_655
C6 O2A Co2A 78.9(15) . 2_655
Co2B O2A Co2A 16.4(2) 2_655 2_655
O2A O2B C6 92(4) . .
O2A O2B Co2A 107(4) . 2_655
C6 O2B Co2A 91.1(4) . 2_655
O2A O2B Co2B 90(4) . 2_655
C6 O2B Co2B 97.0(4) . 2_655
Co2A O2B Co2B 17.96(6) 2_655 2_655
C21 O3A Co2A 81.1(7) . .
C21 O3B Co2A 103.0(9) . .
C21 O3B Co2B 92.5(8) . .
Co2A O3B Co2B 13.19(15) . .
C21 O4 Co2B 103.1(3) . .
C21 O4 Co2A 86.5(3) . .
Co2B O4 Co2A 17.99(4) . .
O5B O5A C31B 84.3(9) . .
O5B O5A C31A 58.1(9) . .
C31B O5A C31A 26.2(5) . .
O5B O5A Co2A 99.3(9) . 2_655
C31B O5A Co2A 132.6(4) . 2_655
C31A O5A Co2A 130.6(8) . 2_655
O5B O5A Co2B 118.0(9) . 2_655
C31B O5A Co2B 128.2(5) . 2_655
C31A O5A Co2B 137.4(7) . 2_655
Co2A O5A Co2B 18.78(8) 2_655 2_655
O5A O5B C31A 86.5(11) . .
O5A O5B C31B 60.6(8) . .
C31A O5B C31B 25.9(6) . .
O5A O5B Co2A 57.3(7) . 2_655
C31A O5B Co2A 122.2(9) . 2_655
C31B O5B Co2A 103.2(7) . 2_655
O6B O6A C31B 81(3) . .
O6B O6A C31A 55(3) . .
C31B O6A C31A 26.3(7) . .
O6B O6A Co1 92(3) . .
C31B O6A Co1 143.9(5) . .
C31A O6A Co1 135.5(8) . .
O6A O6B C31A 102(3) . .
O6A O6B C31B 72(2) . .
C31A O6B C31B 30.3(8) . .
O6A O6B Co1 73(3) . .
C31A O6B Co1 148.7(17) . .
C31B O6B Co1 130.7(13) . .
C1 N3 C5 115.7 . .
C1 N3 Co1 122.6 . .
C5 N3 Co1 121.1 . .
C1 N9 C2 106.3 . .
C1 N9 Co2B 140.40(5) . 2_655
C2 N9 Co2B 111.32(5) . 2_655
C1 N9 Co2A 133.74(3) . 2_655
C2 N9 Co2A 119.42(3) . 2_655
Co2B N9 Co2A 9.35(6) 2_655 2_655
C2 N7 C3 114.5(7) . .
C4 N1 C5 111.2 . .
N3 C1 C3 116.8 . .
N3 C1 N9 134.6 . .
C3 C1 N9 108.6 . .
N7 C2 N9 108.1(5) . .
N7 C2 Co2B 143.0(5) . 2_655
N9 C2 Co2B 35.53(3) . 2_655
C4 C3 C1 123.3 . .
C4 C3 N7 134.1(4) . .
C1 C3 N7 102.3(4) . .
C3 C4 N1 129.0 . .
C3 C4 N6 135.2(3) . .
N1 C4 N6 94.5(4) . .
N1 C5 N3 123.2 . .
O2B C6 O1A 114.6(5) . .
O2B C6 O2A 23.4(11) . .
O1A C6 O2A 111.7(15) . .
O2B C6 O1B 121.6(6) . .
O1A C6 O1B 26.9(3) . .
O2A C6 O1B 129.7(15) . .
O2B C6 C7 121.3(4) . .
O1A C6 C7 123.9(4) . .
O2A C6 C7 117.3(14) . .
O1B C6 C7 112.9(6) . .
O2B C6 Co2A 59.1(3) . 2_655
O1A C6 Co2A 58.4(3) . 2_655
O2A C6 Co2A 68.3(14) . 2_655
O1B C6 Co2A 63.3(4) . 2_655
C7 C6 Co2A 167.9(5) . 2_655
C8 C7 C9 119.0(3) . .
C8 C7 C6 120.1(4) . .
C9 C7 C6 120.8(4) . .
C10 C8 C7 120.9(3) . .
C11 C9 C7 120.0(3) . .
C8 C10 C12 120.1(3) . .
C9 C11 C12 120.7(3) . .
C11 C12 C10 119.2(3) . .
C11 C12 C13 118.8(3) . .
C10 C12 C13 122.0(3) . .
C22 C13 C14 118.2(3) 3_745 .
C22 C13 C12 117.9(3) 3_745 .
C14 C13 C12 123.8(3) . .
C22 C14 C13 118.9(3) . .
C22 C14 C15 117.7(3) . .
C13 C14 C15 123.3(3) . .
C17 C15 C16 118.4(3) . .
C17 C15 C14 121.1(3) . .
C16 C15 C14 120.4(3) . .
C19 C16 C15 120.1(3) . .
C18 C17 C15 121.8(4) . .
C17 C18 C20 120.2(4) . .
C16 C19 C20 120.8(3) . .
C18 C20 C19 118.6(3) . .
C18 C20 C21 121.5(4) . .
C19 C20 C21 119.9(4) . .
O3B C21 O4 108.6(6) . .
O3B C21 O3A 21.8(6) . .
O4 C21 O3A 128.7(6) . .
O3B C21 C20 130.7(7) . .
O4 C21 C20 120.2(4) . .
O3A C21 C20 111.1(6) . .
O3B C21 Co2A 47.1(6) . .
O4 C21 Co2A 61.9(2) . .
O3A C21 Co2A 66.9(4) . .
C20 C21 Co2A 177.7(4) . .
C14 C22 C13 122.9(3) . 3_745
C24 C23 C32 123.3(3) . 3_665
C23 C24 C32 118.6(3) . .
C23 C24 C25 117.3(3) . .
C32 C24 C25 124.1(3) . .
C27 C25 C26 118.2(3) . .
C27 C25 C24 120.0(3) . .
C26 C25 C24 121.6(3) . .
C25 C26 C29 120.8(3) . .
C25 C27 C28 121.4(4) . .
C30 C28 C27 119.7(4) . .
C30 C29 C26 119.6(3) . .
C28 C30 C29 120.2(3) . .
C28 C30 C31A 110.3(8) . .
C29 C30 C31A 125.9(8) . .
C28 C30 C31B 122.2(4) . .
C29 C30 C31B 117.5(4) . .
C31A C30 C31B 24.6(5) . .
C31B C31A O6B 78.6(17) . .
C31B C31A O5B 97(2) . .
O6B C31A O5B 122.7(17) . .
C31B C31A O6A 56.2(14) . .
O6B C31A O6A 22.6(8) . .
O5B C31A O6A 122.9(13) . .
C31B C31A O5A 61.6(17) . .
O6B C31A O5A 111.4(15) . .
O5B C31A O5A 35.5(7) . .
O6A C31A O5A 99.1(10) . .
C31B C31A C30 79.0(17) . .
O6B C31A C30 119.1(15) . .
O5B C31A C30 115.7(13) . .
O6A C31A C30 107.5(10) . .
O5A C31A C30 105.7(11) . .
C31A C31B O6A 97.5(19) . .
C31A C31B O6B 71(2) . .
O6A C31B O6B 26.5(7) . .
C31A C31B O5A 92.2(19) . .
O6A C31B O5A 124.6(6) . .
O6B C31B O5A 121.1(11) . .
C31A C31B O5B 57.1(18) . .
O6A C31B O5B 123.4(7) . .
O6B C31B O5B 104.2(11) . .
O5A C31B O5B 35.1(5) . .
C31A C31B C30 76.3(17) . .
O6A C31B C30 120.7(5) . .
O6B C31B C30 115.1(11) . .
O5A C31B C30 114.6(4) . .
O5B C31B C30 102.5(6) . .
C24 C32 C23 118.1(3) . 3_665
C24 C32 C33 126.0(3) . .
C23 C32 C33 115.8(3) 3_665 .
C34 C33 C35 118.1(4) . .
C34 C33 C32 122.6(3) . .
C35 C33 C32 119.1(3) . .
C33 C34 C36 120.1(4) . .
C37 C35 C33 121.4(4) . .
C34 C36 C38 120.7(4) . .
C38 C37 C35 119.9(5) . .
C37 C38 C36 119.7(4) . .
C37 C38 C39 118.0(5) . .
C36 C38 C39 122.2(5) . .
O7 C39 O8 122.0(6) . .
O7 C39 C38 117.7(6) . .
O8 C39 C38 120.3(6) . .

loop_
_geom_bond_atom_site_label_1
_geom_bond_atom_site_label_2
_geom_bond_distance
_geom_bond_site_symmetry_2
Co1 O1A 2.067(5) 3_755
Co1 O1A 2.067(5) .
Co1 N3 2.0914 .
Co1 N3 2.0914 3_755
Co1 O6A 2.103(6) .
Co1 O6A 2.103(6) 3_755
Co1 O6B 2.20(2) .
Co1 O6B 2.20(2) 3_755
Co1 O1B 2.274(8) .
Co1 O1B 2.274(8) 3_755
Co2A Co2B 0.6657(13) .
Co2A O5A 1.810(5) 2_645
Co2A O3B 1.833(11) .
Co2A N9 2.1075(17) 2_645
Co2A O1A 2.114(5) 2_645
Co2A O5B 2.123(11) 2_645
Co2A O2B 2.131(6) 2_645
Co2A O4 2.155(3) .
Co2A O1B 2.232(10) 2_645
Co2A O3A 2.269(10) .
Co2A O2A 2.35(3) 2_645
Co2A C21 2.438(4) .
Co2B N9 1.5087(16) 2_645
Co2B O5A 2.036(6) 2_645
Co2B O4 2.065(3) .
Co2B O2B 2.135(5) 2_645
Co2B O2A 2.20(3) 2_645
Co2B O1A 2.240(5) 2_645
Co2B O3B 2.302(12) .
Co2B C2 2.4186(17) 2_645
O1A O1B 0.628(8) .
O1A C6 1.304(6) .
O1A Co2A 2.114(5) 2_655
O1A Co2B 2.240(5) 2_655
O1B C6 1.378(11) .
O1B Co2A 2.233(10) 2_655
O2A O2B 0.54(3) .
O2A C6 1.37(3) .
O2A Co2B 2.20(3) 2_655
O2A Co2A 2.35(3) 2_655
O2B C6 1.232(9) .
O2B Co2A 2.131(6) 2_655
O2B Co2B 2.135(5) 2_655
O3A C21 1.311(19) .
O3B C21 1.248(14) .
O4 C21 1.281(7) .
O5A O5B 0.856(11) .
O5A C31B 1.296(7) .
O5A C31A 1.472(19) .
O5A Co2A 1.810(5) 2_655
O5A Co2B 2.036(6) 2_655
O5B C31A 1.25(2) .
O5B C31B 1.480(12) .
O5B Co2A 2.123(11) 2_655
O6A O6B 0.571(14) .
O6A C31B 1.220(8) .
O6A C31A 1.455(16) .
O6B C31A 1.22(3) .
O6B C31B 1.27(2) .
O7 C39 1.258(10) .
O8 C39 1.262(9) .
N3 C1 1.2792 .
N3 C5 1.3901 .
N9 C1 1.3923 .
N9 C2 1.4198 .
N9 Co2B 1.5087(16) 2_655
N9 Co2A 2.1075(17) 2_655
N7 C2 1.220(11) .
N7 C3 1.433(11) .
N6 C4 1.431(12) .
N1 C4 1.2833 .
N1 C5 1.3560 .
C1 C3 1.3897 .
C2 Co2B 2.4186(17) 2_655
C3 C4 1.1031 .
C6 C7 1.473(5) .
C6 Co2A 2.482(4) 2_655
C7 C8 1.390(5) .
C7 C9 1.397(6) .
C8 C10 1.383(4) .
C9 C11 1.386(6) .
C10 C12 1.393(5) .
C11 C12 1.392(5) .
C12 C13 1.482(4) .
C13 C22 1.401(4) 3_745
C13 C14 1.403(5) .
C14 C22 1.390(4) .
C14 C15 1.488(4) .
C15 C17 1.390(5) .
C15 C16 1.397(4) .
C16 C19 1.388(4) .
C17 C18 1.370(6) .
C18 C20 1.392(6) .
C19 C20 1.402(5) .
C20 C21 1.469(5) .
C22 C13 1.401(4) 3_745
C23 C24 1.391(5) .
C23 C32 1.410(4) 3_665
C24 C32 1.400(4) .
C24 C25 1.495(4) .
C25 C27 1.386(5) .
C25 C26 1.394(5) .
C26 C29 1.396(4) .
C27 C28 1.398(5) .
C28 C30 1.373(7) .
C29 C30 1.394(6) .
C30 C31A 1.516(17) .
C30 C31B 1.532(6) .
C31A C31B 0.650(12) .
C32 C23 1.410(4) 3_665
C32 C33 1.494(5) .
C33 C34 1.382(5) .
C33 C35 1.409(6) .
C34 C36 1.389(6) .
C35 C37 1.376(6) .
C36 C38 1.390(8) .
C37 C38 1.372(8) .
C38 C39 1.501(7) .

loop_
_geom_hbond_atom_site_label_D
_geom_hbond_atom_site_label_H
_geom_hbond_atom_site_label_A
_geom_hbond_distance_DH
_geom_hbond_distance_HA
_geom_hbond_distance_DA
_geom_hbond_angle_DHA
_geom_hbond_site_symmetry_A
O7 H7 O3W 0.84 1.90 2.640(11) 146.1 .
N7 H71 O2W 0.88 2.04 2.856(13) 154.8 .
N6 H61 O2W 0.88 2.19 2.995(13) 151.6 .
N6 H62 O5A 0.88 2.19 2.921(12) 139.8 1_655
N6 H62 O5B 0.88 1.51 2.335(13) 153.4 1_655
C2 H2 O4 0.95 2.43 2.968(4) 115.7 2_655
O7 H7 O3W 0.84 1.90 2.640(11) 146.1 .
N7 H71 O2W 0.88 2.04 2.856(13) 154.8 .
N6 H61 O2W 0.88 2.19 2.995(13) 151.6 .
N6 H62 O5A 0.88 2.19 2.921(12) 139.8 1_655
N6 H62 O5B 0.88 1.51 2.335(13) 153.4 1_655
C2 H2 O4 0.95 2.43 2.968(4) 115.7 2_655
